data_4508382
loop_
_publ_author_name
'Olivier, Gloria K.'
'Cho, Andrew'
'Sanii, Babak'
'Connolly, Michael D.'
'Tran, Helen'
'Zuckermann, Ronald N.'

_publ_section_title
;
 Antibody-mimetic peptoid nanosheets for molecular recognition.
;
_journal_issue 10
_journal_name_full 'ACS nano'
_journal_page_first 9276
_journal_page_last 9286
_journal_paper_doi 10.1021/nn403899y
_journal_volume 7
_journal_year 2013
_chemical_formula_sum 'C26 H27 N2 O2'
_chemical_formula_weight 399.50
_chemical_name_common HT-210-94
_chemical_name_systematic
;
 zuckermann19
;
_space_group.centring_type P

_space_group_IT_number 14
_space_group.IT_number 14

_symmetry_cell_setting monoclinic
_symmetry_space_group_name_Hall '-P 2ybc'
_symmetry_space_group_name_H-M 'P 1 21/c 1'
_atom_sites_solution_hydrogens geom
_atom_sites_solution_primary direct
_atom_sites_solution_secondary difmap
_audit_creation_method SHELXL-97
_cell_angle_alpha 90.00
_cell_angle_beta 91.105(4)
_cell_angle_gamma 90.00
_cell_formula_units_Z 2
_cell_length_a 22.1965(13)
_cell_length_b 5.7331(3)
_cell_length_c 7.9786(5)
_cell_measurement_reflns_used 4306
_cell_measurement_temperature 100(2)
_cell_measurement_theta_max 67.60
_cell_measurement_theta_min 3.98
_cell_volume 1015.13(10)
_computing_cell_refinement 'Bruker SAINT'
_computing_data_collection 'Bruker APEX2'
_computing_data_reduction 'Bruker SAINT'
_computing_molecular_graphics ORTEP-32
_computing_publication_material WinGX
_computing_structure_refinement SHELXL-97
_computing_structure_solution SIR-2008
_diffrn_ambient_temperature 100(2)
_diffrn_detector_area_resol_mean 8.366
_diffrn_measured_fraction_theta_full 0.993
_diffrn_measured_fraction_theta_max 0.986
_diffrn_measurement_device_type 'Bruker APEX-II CCD'
_diffrn_measurement_method 'phi and omega scans'
_diffrn_radiation_monochromator 'HELIOS multilayer mirrors'
_diffrn_radiation_source 'microfocus rotating anode'
_diffrn_radiation_type CuK\a
_diffrn_radiation_wavelength 1.54178
_diffrn_reflns_av_R_equivalents 0.0403
_diffrn_reflns_av_sigmaI/netI 0.0235
_diffrn_reflns_limit_h_max 26
_diffrn_reflns_limit_h_min -26
_diffrn_reflns_limit_k_max 6
_diffrn_reflns_limit_k_min -6
_diffrn_reflns_limit_l_max 9
_diffrn_reflns_limit_l_min -9
_diffrn_reflns_number 12058
_diffrn_reflns_theta_full 67.00
_diffrn_reflns_theta_max 68.36
_diffrn_reflns_theta_min 1.99
_exptl_absorpt_coefficient_mu 0.652
_exptl_absorpt_correction_T_max 0.9871
_exptl_absorpt_correction_T_min 0.9619
_exptl_absorpt_correction_type multi-scan
_exptl_absorpt_process_details SADABS
_exptl_crystal_colour colorless
_exptl_crystal_density_diffrn 1.307
_exptl_crystal_density_method 'not measured'
_exptl_crystal_description plate
_exptl_crystal_F_000 426
_exptl_crystal_size_max 0.06
_exptl_crystal_size_mid 0.05
_exptl_crystal_size_min 0.02
_refine_diff_density_max 0.414
_refine_diff_density_min -0.552
_refine_diff_density_rms 0.106
_refine_ls_extinction_method none
_refine_ls_goodness_of_fit_ref 1.193
_refine_ls_hydrogen_treatment constr
_refine_ls_matrix_type full
_refine_ls_number_parameters 163
_refine_ls_number_reflns 1830
_refine_ls_number_restraints 0
_refine_ls_restrained_S_all 1.193
_refine_ls_R_factor_all 0.1246
_refine_ls_R_factor_gt 0.1161
_refine_ls_shift/su_max 0.001
_refine_ls_shift/su_mean 0.000
_refine_ls_structure_factor_coef Fsqd
_refine_ls_weighting_details 'calc w=1/[\s^2^(Fo^2^)+(0.0147P)^2^+10.4388P] where P=(Fo^2^+2Fc^2^)/3'
_refine_ls_weighting_scheme calc
_refine_ls_wR_factor_gt 0.2713
_refine_ls_wR_factor_ref 0.2746
_reflns_number_gt 1582
_reflns_number_total 1830
_reflns_threshold_expression >2sigma(I)
_cod_data_source_file nn403899y_si_002.cif
_cod_data_source_block zuckermann19
_cod_depositor_comments
;
The following automatic conversions were performed:

'_symmetry_cell_setting' value 'Monoclinic' changed to 'monoclinic'
according to /home/saulius/struct/CIF-dictionaries/cif_core.dic
dictionary named 'cif_core.dic' version 2.4.2 from 2011-04-26.

Automatic conversion script
Id: cif_fix_values 1891 2012-01-12 08:04:46Z andrius 

The following automatic conversions were performed:

'_space_group.centring_type' value 'primitive' was replaced with the
value 'P' as specified in the replacement file
'/home/antanas/src/cod-tools/trunk/data/replacement-values/replacement_values.lst'.

Automatic conversion script
Id: cif_fix_values 5642 2017-10-24 12:04:52Z antanas 
;
_cod_original_sg_symbol_H-M P2(1)/c
_cod_database_code 4508382

loop_
_symmetry_equiv_pos_as_xyz
'x, y, z'
'-x, y+1/2, -z+1/2'
'-x, -y, -z'
'x, -y-1/2, z-1/2'

loop_
_atom_site_label
_atom_site_type_symbol
_atom_site_fract_x
_atom_site_fract_y
_atom_site_fract_z
_atom_site_U_iso_or_equiv
_atom_site_adp_type
_atom_site_occupancy
_atom_site_symmetry_multiplicity
_atom_site_calc_flag
_atom_site_refinement_flags
_atom_site_disorder_assembly
_atom_site_disorder_group
C1 C 0.5327(3) 0.7022(10) 1.0571(7) 0.0218(12) Uani 1 1 d . . .
H1A H 0.5363 0.8564 1.0024 0.026 Uiso 1 1 calc R . .
H1B H 0.5566 0.7086 1.1631 0.026 Uiso 1 1 calc R . .
C2 C 0.5326(2) 0.3346(10) 0.8996(7) 0.0187(12) Uani 1 1 d . . .
C3 C 0.6233(2) 0.5650(11) 0.9113(7) 0.0214(13) Uani 1 1 d . . .
H3A H 0.6314 0.7345 0.9042 0.026 Uiso 1 1 calc R . .
H3B H 0.6315 0.4958 0.8004 0.026 Uiso 1 1 calc R . .
C4 C 0.6661(2) 0.4573(12) 1.0418(7) 0.0239(13) Uani 1 1 d . . .
H4A H 0.6610 0.5373 1.1506 0.029 Uiso 1 1 calc R . .
H4B H 0.6557 0.2908 1.0571 0.029 Uiso 1 1 calc R . .
C5 C 0.7308(2) 0.4768(11) 0.9902(7) 0.0195(12) Uani 1 1 d . . .
C6 C 0.7546(3) 0.3077(12) 0.8881(7) 0.0246(13) Uani 1 1 d . . .
H6 H 0.7301 0.1801 0.8534 0.030 Uiso 1 1 calc R . .
C7 C 0.8138(3) 0.3200(12) 0.8349(7) 0.0263(14) Uani 1 1 d . . .
H7 H 0.8292 0.2012 0.7647 0.032 Uiso 1 1 calc R . .
C8 C 0.8501(3) 0.5033(11) 0.8834(7) 0.0240(13) Uani 1 1 d . . .
H8 H 0.8908 0.5119 0.8484 0.029 Uiso 1 1 calc R . .
C9 C 0.8262(3) 0.6746(12) 0.9840(8) 0.0285(14) Uani 1 1 d . . .
H9 H 0.8505 0.8038 1.0167 0.034 Uiso 1 1 calc R . .
C10 C 0.7676(3) 0.6613(11) 1.0379(7) 0.0247(13) Uani 1 1 d . . .
H10 H 0.7523 0.7800 1.1086 0.030 Uiso 1 1 calc R . .
C11 C 0.9160(5) 0.501(2) 0.8180(14) 0.023(3) Uani 0.50 1 d P A -1
C12 C 0.9362(6) 0.340(2) 0.7056(15) 0.028(3) Uani 0.50 1 d P A -1
H12 H 0.9093 0.2263 0.6605 0.034 Uiso 0.50 1 calc PR A -1
C13 C 0.9966(6) 0.343(3) 0.6569(17) 0.032(3) Uani 0.50 1 d P A -1
H13 H 1.0103 0.2330 0.5774 0.039 Uiso 0.50 1 calc PR A -1
C14 C 1.0348(6) 0.501(3) 0.7218(15) 0.029(3) Uani 0.50 1 d P A -1
H14 H 1.0759 0.4989 0.6908 0.035 Uiso 0.50 1 calc PR A -1
C15 C 1.0147(6) 0.668(3) 0.8347(16) 0.035(3) Uani 0.50 1 d P A -1
H15 H 1.0420 0.7820 0.8774 0.042 Uiso 0.50 1 calc PR A -1
C16 C 0.9561(6) 0.670(3) 0.8845(17) 0.032(3) Uani 0.50 1 d P A -1
H16 H 0.9426 0.7826 0.9625 0.039 Uiso 0.50 1 calc PR A -1
N1 N 0.55980(19) 0.5296(9) 0.9493(5) 0.0172(10) Uani 1 1 d . . .
O1 O 0.55730(18) 0.1819(8) 0.8159(5) 0.0271(10) Uani 1 1 d . . .

loop_
_atom_site_aniso_label
_atom_site_aniso_U_11
_atom_site_aniso_U_22
_atom_site_aniso_U_33
_atom_site_aniso_U_23
_atom_site_aniso_U_13
_atom_site_aniso_U_12
C1 0.026(3) 0.018(3) 0.021(3) -0.003(2) 0.003(2) 0.002(2)
C2 0.022(3) 0.019(3) 0.014(3) 0.001(2) 0.001(2) 0.003(2)
C3 0.024(3) 0.021(3) 0.019(3) 0.000(2) 0.001(2) 0.001(2)
C4 0.022(3) 0.031(3) 0.019(3) 0.001(3) 0.002(2) 0.000(3)
C5 0.018(3) 0.025(3) 0.015(3) 0.004(2) -0.003(2) 0.003(2)
C6 0.020(3) 0.029(3) 0.025(3) -0.005(3) 0.000(2) -0.004(3)
C7 0.024(3) 0.030(3) 0.025(3) -0.004(3) 0.002(2) 0.002(3)
C8 0.015(3) 0.033(4) 0.024(3) 0.006(3) 0.004(2) 0.000(2)
C9 0.028(3) 0.023(3) 0.035(3) 0.000(3) 0.000(3) -0.006(3)
C10 0.025(3) 0.022(3) 0.028(3) -0.005(3) 0.003(2) 0.006(3)
C11 0.018(6) 0.027(7) 0.024(6) -0.001(5) -0.002(4) 0.003(5)
C12 0.030(6) 0.026(7) 0.028(6) -0.008(6) 0.001(5) -0.001(5)
C13 0.032(7) 0.028(8) 0.037(8) -0.013(6) -0.003(6) 0.002(6)
C14 0.022(6) 0.044(8) 0.022(6) 0.002(6) 0.001(5) 0.001(6)
C15 0.024(7) 0.050(11) 0.030(7) -0.003(7) -0.003(5) -0.010(7)
C16 0.028(6) 0.035(8) 0.034(7) -0.005(6) 0.013(5) -0.008(6)
N1 0.017(2) 0.020(3) 0.014(2) -0.0008(19) 0.0013(17) 0.0011(19)
O1 0.029(2) 0.026(2) 0.027(2) -0.0089(19) 0.0064(17) 0.0006(19)

loop_
_atom_type_symbol
_atom_type_description
_atom_type_scat_dispersion_real
_atom_type_scat_dispersion_imag
_atom_type_scat_source
C C 0.0181 0.0091 'International Tables Vol C Tables 4.2.6.8 and 6.1.1.4'
H H 0.0000 0.0000 'International Tables Vol C Tables 4.2.6.8 and 6.1.1.4'
N N 0.0311 0.0180 'International Tables Vol C Tables 4.2.6.8 and 6.1.1.4'
O O 0.0492 0.0322 'International Tables Vol C Tables 4.2.6.8 and 6.1.1.4'

loop_
_geom_angle_atom_site_label_1
_geom_angle_atom_site_label_2
_geom_angle_atom_site_label_3
_geom_angle
_geom_angle_site_symmetry_1
_geom_angle_site_symmetry_3
N1 C1 C2 116.8(5) . 3_667
N1 C1 H1A 108.1 . .
C2 C1 H1A 108.1 3_667 .
N1 C1 H1B 108.1 . .
C2 C1 H1B 108.1 3_667 .
H1A C1 H1B 107.3 . .
O1 C2 N1 123.6(5) . .
O1 C2 C1 117.5(5) . 3_667
N1 C2 C1 118.9(5) . 3_667
N1 C3 C4 113.1(4) . .
N1 C3 H3A 109.0 . .
C4 C3 H3A 109.0 . .
N1 C3 H3B 109.0 . .
C4 C3 H3B 109.0 . .
H3A C3 H3B 107.8 . .
C5 C4 C3 111.6(5) . .
C5 C4 H4A 109.3 . .
C3 C4 H4A 109.3 . .
C5 C4 H4B 109.3 . .
C3 C4 H4B 109.3 . .
H4A C4 H4B 108.0 . .
C6 C5 C10 117.9(5) . .
C6 C5 C4 119.3(5) . .
C10 C5 C4 122.9(5) . .
C5 C6 C7 121.4(6) . .
C5 C6 H6 119.3 . .
C7 C6 H6 119.3 . .
C8 C7 C6 120.4(6) . .
C8 C7 H7 119.8 . .
C6 C7 H7 119.8 . .
C7 C8 C9 118.4(5) . .
C7 C8 H8 120.8 . .
C9 C8 H8 120.8 . .
C10 C9 C8 121.1(6) . .
C10 C9 H9 119.4 . .
C8 C9 H9 119.4 . .
C9 C10 C5 120.7(6) . .
C9 C10 H10 119.6 . .
C5 C10 H10 119.6 . .
C12 C11 C16 119.8(11) . .
C11 C12 C13 120.0(12) . .
C11 C12 H12 120.0 . .
C13 C12 H12 120.0 . .
C14 C13 C12 120.3(13) . .
C14 C13 H13 119.8 . .
C12 C13 H13 119.8 . .
C13 C14 C15 120.3(12) . .
C13 C14 H14 119.8 . .
C15 C14 H14 119.8 . .
C16 C15 C14 120.8(13) . .
C16 C15 H15 119.6 . .
C14 C15 H15 119.6 . .
C15 C16 C11 118.8(13) . .
C15 C16 H16 120.6 . .
C11 C16 H16 120.6 . .
C2 N1 C1 124.1(5) . .
C2 N1 C3 119.4(5) . .
C1 N1 C3 116.2(5) . .

loop_
_geom_bond_atom_site_label_1
_geom_bond_atom_site_label_2
_geom_bond_distance
_geom_bond_site_symmetry_2
C1 N1 1.449(7) .
C1 C2 1.510(7) 3_667
C1 H1A 0.9900 .
C1 H1B 0.9900 .
C2 O1 1.236(7) .
C2 N1 1.328(7) .
C2 C1 1.510(7) 3_667
C3 N1 1.461(7) .
C3 C4 1.526(8) .
C3 H3A 0.9900 .
C3 H3B 0.9900 .
C4 C5 1.506(8) .
C4 H4A 0.9900 .
C4 H4B 0.9900 .
C5 C6 1.379(8) .
C5 C10 1.386(8) .
C6 C7 1.389(8) .
C6 H6 0.9500 .
C7 C8 1.376(9) .
C7 H7 0.9500 .
C8 C9 1.381(9) .
C8 H8 0.9500 .
C9 C10 1.381(8) .
C9 H9 0.9500 .
C10 H10 0.9500 .
C11 C12 1.367(17) .
C11 C16 1.412(18) .
C12 C13 1.403(18) .
C12 H12 0.9500 .
C13 C14 1.338(19) .
C13 H13 0.9500 .
C14 C15 1.39(2) .
C14 H14 0.9500 .
C15 C16 1.368(18) .
C15 H15 0.9500 .
C16 H16 0.9500 .
